data_4076866
loop_
_publ_author_name
'Russell, J. Monte'
'Sabat, Michal'
'Grimes, Russell N.'

_publ_section_title
;
 Organotransition-Metal Metallacarboranes. 59.1Synthesis and Linkage of
 Boron-Functionalized Ferracarborane Clusters
;
_journal_issue 20
_journal_name_full Organometallics
_journal_page_first 4113
_journal_paper_doi 10.1021/om020158n
_journal_volume 21
_journal_year 2002
_chemical_formula_sum 'C43 H53 B8 Cl2 Fe2'
_chemical_formula_weight 838.97
_chemical_name_systematic
;
 4,4''-[eta(6)-C6H6Fe(2,3-Et2C2B4H3)-5-]2 C18H12 . 0.5 CH2Cl2
;
_space_group_IT_number 15
_symmetry_cell_setting monoclinic
_symmetry_space_group_name_Hall '-C 2yc'
_symmetry_space_group_name_H-M 'C 1 2/c 1'
_atom_sites_solution_hydrogens geom
_atom_sites_solution_primary direct
_atom_sites_solution_secondary difmap
_audit_creation_date 2001-12-13T20:00:08-00:00
_audit_creation_method 'WinGX routine CIF_UPDATE'
_cell_angle_alpha 90
_cell_angle_beta 106.776(2)
_cell_angle_gamma 90
_cell_formula_units_Z 4
_cell_length_a 21.275(2)
_cell_length_b 14.1869(14)
_cell_length_c 14.4804(14)
_cell_measurement_reflns_used 5879
_cell_measurement_temperature 153(2)
_cell_measurement_theta_max 28.338
_cell_measurement_theta_min 2.463
_cell_volume 4184.6(7)
_computing_cell_refinement 'Bruker SMART'
_computing_data_collection 'Bruker SMART'
_computing_data_reduction 'Bruker SHELXTL'
_computing_molecular_graphics 'Bruker SHELXTL'
_computing_publication_material 'Bruker SHELXTL'
_computing_structure_refinement 'SHELXL-97 (Sheldrick, 1997)'
_computing_structure_solution 'SHELXS-97 (Sheldrick, 1990)'
_diffrn_ambient_temperature 153(2)
_diffrn_measured_fraction_theta_full 0.995
_diffrn_measured_fraction_theta_max 0.995
_diffrn_measurement_device_type 'Bruker SMART APEX CCD area detector'
_diffrn_measurement_method 'phi and omega scans'
_diffrn_radiation_monochromator graphite
_diffrn_radiation_type MoK\a
_diffrn_radiation_wavelength 0.71073
_diffrn_reflns_av_R_equivalents 0.0591
_diffrn_reflns_av_unetI/netI 0.0634
_diffrn_reflns_limit_h_max 32
_diffrn_reflns_limit_h_min -31
_diffrn_reflns_limit_k_max 21
_diffrn_reflns_limit_k_min -21
_diffrn_reflns_limit_l_max 21
_diffrn_reflns_limit_l_min -21
_diffrn_reflns_number 28652
_diffrn_reflns_theta_full 32.6
_diffrn_reflns_theta_max 32.6
_diffrn_reflns_theta_min 1.75
_exptl_absorpt_coefficient_mu 0.85
_exptl_absorpt_correction_T_max 0.801927
_exptl_absorpt_correction_T_min 0.676441
_exptl_absorpt_correction_type empirical
_exptl_absorpt_process_details 'Bruker SADABS'
_exptl_crystal_colour brown
_exptl_crystal_density_diffrn 1.258
_exptl_crystal_density_meas ?
_exptl_crystal_density_method 'not measured'
_exptl_crystal_description needle
_exptl_crystal_F_000 1564
_exptl_crystal_size_max 0.28
_exptl_crystal_size_mid 0.14
_exptl_crystal_size_min 0.12
_refine_diff_density_max 0.638
_refine_diff_density_min -0.471
_refine_diff_density_rms 0.103
_refine_ls_extinction_coef none
_refine_ls_extinction_method none
_refine_ls_goodness_of_fit_ref 1.026
_refine_ls_hydrogen_treatment mixed
_refine_ls_matrix_type full
_refine_ls_number_parameters 259
_refine_ls_number_reflns 7608
_refine_ls_number_restraints 0
_refine_ls_restrained_S_all 1.026
_refine_ls_R_factor_all 0.1292
_refine_ls_R_factor_gt 0.0747
_refine_ls_shift/su_max 0
_refine_ls_shift/su_mean 0
_refine_ls_structure_factor_coef Fsqd
_refine_ls_weighting_details 'calc w=1/[\s^2^(Fo^2^)+(0.1426P)^2^+0.0000P] where P=(Fo^2^+2Fc^2^)/3'
_refine_ls_weighting_scheme calc
_refine_ls_wR_factor_gt 0.2162
_refine_ls_wR_factor_ref 0.2482
_reflns_number_gt 4184
_reflns_number_total 7608
_reflns_threshold_expression >2sigma(I)
_cod_data_source_file om020158n_s1.cif
_cod_data_source_block c43h53b8cl2fe2
_cod_depositor_comments
;
The following automatic conversions were performed:

'_symmetry_cell_setting' value 'Monoclinic' changed to 'monoclinic'
according to /home/saulius/struct/CIF-dictionaries/cif_core.dic
dictionary named 'cif_core.dic' version 2.4.1 from 2010-06-29.

Automatic conversion script
Id: cif_fix_values 1715 2011-07-08 13:25:40Z adriana 

The following automatic conversions were performed:

'_exptl_crystal_density_meas' value 'not measured' was changed to '?'
- the value is perceived as not measured.

Automatic conversion script
Id: cif_fix_values 3008 2015-01-20 13:52:24Z robertas 
;
_cod_original_cell_volume 4184.5(7)
_cod_original_sg_symbol_H-M C2/c
_cod_database_code 4076866

loop_
_symmetry_equiv_pos_as_xyz
'x, y, z'
'-x, y, -z+1/2'
'x+1/2, y+1/2, z'
'-x+1/2, y+1/2, -z+1/2'
'-x, -y, -z'
'x, -y, z-1/2'
'-x+1/2, -y+1/2, -z'
'x+1/2, -y+1/2, z-1/2'

loop_
_atom_site_label
_atom_site_type_symbol
_atom_site_fract_x
_atom_site_fract_y
_atom_site_fract_z
_atom_site_U_iso_or_equiv
_atom_site_adp_type
_atom_site_occupancy
_atom_site_symmetry_multiplicity
_atom_site_calc_flag
_atom_site_refinement_flags
Fe Fe 0.20597(2) 0.88944(3) 0.15313(3) 0.03433(16) Uani 1 1 d .
Cl1 Cl 0.45954(14) 0.1759(3) 0.6090(3) 0.1114(12) Uani 0.5 1 d P
Cl2 Cl 0.5316(2) 0.1974(3) 0.8105(3) 0.1209(13) Uani 0.5 1 d P
C1S C 0.5232(5) 0.1363(7) 0.7044(7) 0.074(3) Uani 0.5 1 d P
C2 C 0.12140(15) 0.9413(2) 0.1739(2) 0.0386(7) Uani 1 1 d .
C2EA C 0.0076(4) 0.9964(9) 0.1638(7) 0.084(3) Uani 0.5 1 d P
C2EB C 0.0213(5) 0.8331(7) 0.1474(6) 0.077(3) Uani 0.5 1 d P
C2M C 0.04888(17) 0.9263(3) 0.1237(2) 0.0534(9) Uani 1 1 d .
C3 C 0.15923(15) 1.0157(2) 0.1449(2) 0.0366(6) Uani 1 1 d .
C3E C 0.1018(4) 1.1702(4) 0.0986(5) 0.130(3) Uani 1 1 d .
C3M C 0.12921(19) 1.0834(3) 0.0628(3) 0.0549(10) Uani 1 1 d .
C6 C 0.2265(2) 0.8874(2) 0.0201(2) 0.0502(9) Uani 1 1 d .
C7 C 0.2836(2) 0.8830(3) 0.0941(3) 0.0636(12) Uani 1 1 d .
C8 C 0.2897(3) 0.8144(5) 0.1664(3) 0.098(2) Uani 1 1 d .
C9 C 0.2382(6) 0.7532(4) 0.1633(5) 0.122(3) Uani 1 1 d .
C10 C 0.1784(4) 0.7600(4) 0.0862(5) 0.107(2) Uani 1 1 d .
C11 C 0.1734(2) 0.8287(3) 0.0138(3) 0.0675(12) Uani 1 1 d .
C18 C 0.29300(15) 0.9248(2) 0.3934(2) 0.0387(7) Uiso 1 1 d .
C19A C 0.2811(3) 0.8762(5) 0.4669(5) 0.0296(14) Uiso 0.5 1 d P
C19B C 0.2943(4) 0.8544(6) 0.4682(6) 0.0406(19) Uiso 0.5 1 d P
C20A C 0.3316(3) 0.8663(5) 0.5529(5) 0.0296(14) Uiso 0.5 1 d P
C20B C 0.3443(4) 0.8424(6) 0.5549(5) 0.0392(17) Uiso 0.5 1 d P
C21 C 0.39683(17) 0.9022(2) 0.5685(3) 0.0419(7) Uiso 1 1 d .
C22A C 0.4048(3) 0.9422(6) 0.4815(5) 0.0442(15) Uiso 0.5 1 d P
C22B C 0.4031(3) 0.9753(5) 0.5076(5) 0.0338(12) Uiso 0.5 1 d P
C23A C 0.3536(4) 0.9549(6) 0.3951(5) 0.0446(15) Uiso 0.5 1 d P
C23B C 0.3526(3) 0.9861(5) 0.4217(5) 0.0349(13) Uiso 0.5 1 d P
C24 C 0.44941(16) 0.8958(2) 0.6610(2) 0.0411(7) Uiso 1 1 d .
C25A C 0.4324(3) 0.9151(4) 0.7403(4) 0.0300(11) Uiso 0.5 1 d P
C25B C 0.4387(3) 0.8737(5) 0.7554(5) 0.0359(13) Uiso 0.5 1 d P
C29A C 0.5120(3) 0.8713(5) 0.6581(5) 0.0395(13) Uiso 0.5 1 d P
C29B C 0.5184(3) 0.9174(4) 0.6731(4) 0.0304(11) Uiso 0.5 1 d P
B4 B 0.22937(17) 1.0238(2) 0.2149(3) 0.0387(8) Uani 1 1 d .
B5 B 0.23539(17) 0.9427(3) 0.2993(3) 0.0381(7) Uani 1 1 d .
B6 B 0.16097(19) 0.8900(3) 0.2670(3) 0.0425(8) Uani 1 1 d .
B7 B 0.16543(18) 1.0148(3) 0.2689(3) 0.0451(9) Uani 1 1 d .
H4B H 0.2645 0.0783 0.2087 0.15(3) Uiso 1 1 d .
H6B H 0.140(2) 0.840(3) 0.307(3) 0.064(12) Uiso 1 1 d .
H7B H 0.145(2) 1.078(3) 0.297(3) 0.071(13) Uiso 1 1 d .

loop_
_atom_site_aniso_label
_atom_site_aniso_U_11
_atom_site_aniso_U_22
_atom_site_aniso_U_33
_atom_site_aniso_U_23
_atom_site_aniso_U_13
_atom_site_aniso_U_12
Fe 0.0526(3) 0.0247(2) 0.0292(2) -0.00036(15) 0.01733(19) 0.00110(17)
Cl1 0.0676(17) 0.132(3) 0.113(3) 0.035(2) -0.0087(17) 0.0135(17)
Cl2 0.131(3) 0.121(3) 0.108(3) -0.014(2) 0.031(2) 0.043(2)
C1S 0.055(5) 0.068(5) 0.084(7) 0.009(5) -0.004(4) 0.010(4)
C2 0.0394(16) 0.0467(17) 0.0273(13) -0.0113(12) 0.0059(11) -0.0048(13)
C2EA 0.036(4) 0.150(11) 0.065(5) -0.032(6) 0.014(4) -0.009(5)
C2EB 0.075(6) 0.076(6) 0.056(5) 0.013(4) -0.021(4) -0.040(5)
C2M 0.0391(17) 0.082(3) 0.0321(16) -0.0068(17) -0.0005(13) -0.0174(18)
C3 0.0373(15) 0.0314(14) 0.0368(15) -0.0059(11) 0.0038(12) 0.0017(12)
C3E 0.175(7) 0.058(3) 0.097(4) -0.021(3) -0.054(4) 0.054(4)
C3M 0.052(2) 0.0384(17) 0.058(2) 0.0056(16) -0.0092(17) 0.0051(15)
C6 0.078(3) 0.0463(19) 0.0310(16) -0.0061(13) 0.0240(16) 0.0036(17)
C7 0.063(3) 0.087(3) 0.049(2) -0.018(2) 0.0283(19) 0.014(2)
C8 0.126(5) 0.118(5) 0.051(3) 0.006(3) 0.028(3) 0.090(4)
C9 0.276(10) 0.042(3) 0.086(4) 0.027(3) 0.111(6) 0.068(4)
C10 0.194(7) 0.044(2) 0.125(5) -0.047(3) 0.114(5) -0.044(3)
C11 0.095(3) 0.060(2) 0.056(2) -0.033(2) 0.035(2) -0.014(2)
B4 0.0370(17) 0.0271(15) 0.0446(19) -0.0046(13) -0.0001(14) 0.0032(13)
B5 0.0359(17) 0.0418(18) 0.0373(17) -0.0079(14) 0.0117(14) 0.0012(14)
B6 0.0414(19) 0.059(2) 0.0276(16) -0.0080(15) 0.0110(14) -0.0090(17)
B7 0.0323(17) 0.057(2) 0.0378(18) -0.0217(17) -0.0025(14) 0.0105(15)

loop_
_atom_type_symbol
_atom_type_description
_atom_type_scat_dispersion_real
_atom_type_scat_dispersion_imag
_atom_type_scat_source
Fe Fe 0.3463 0.8444 'International Tables Vol C Tables 4.2.6.8 and 6.1.1.4'
Cl Cl 0.1484 0.1585 'International Tables Vol C Tables 4.2.6.8 and 6.1.1.4'
C C 0.0033 0.0016 'International Tables Vol C Tables 4.2.6.8 and 6.1.1.4'
B B 0.0013 0.0007 'International Tables Vol C Tables 4.2.6.8 and 6.1.1.4'
H H 0 0 'International Tables Vol C Tables 4.2.6.8 and 6.1.1.4'

loop_
_geom_angle_atom_site_label_1
_geom_angle_atom_site_label_2
_geom_angle_atom_site_label_3
_geom_angle
_geom_angle_site_symmetry_1
_geom_angle_site_symmetry_3
C8 Fe C3 149.9(3) . .
C8 Fe C9 39.8(3) . .
C3 Fe C9 170.2(3) . .
C8 Fe C2 163.2(2) . .
C3 Fe C2 41.95(13) . .
C9 Fe C2 128.4(3) . .
C8 Fe C7 40.1(2) . .
C3 Fe C7 116.69(17) . .
C9 Fe C7 72.4(3) . .
C2 Fe C7 156.60(17) . .
C8 Fe C10 72.8(3) . .
C3 Fe C10 133.0(3) . .
C9 Fe C10 40.7(3) . .
C2 Fe C10 104.2(2) . .
C7 Fe C10 85.4(2) . .
C8 Fe C6 70.78(18) . .
C3 Fe C6 100.75(13) . .
C9 Fe C6 84.19(17) . .
C2 Fe C6 124.49(14) . .
C7 Fe C6 38.41(17) . .
C10 Fe C6 70.43(19) . .
C8 Fe B4 109.9(3) . .
C3 Fe B4 43.86(12) . .
C9 Fe B4 142.6(3) . .
C2 Fe B4 73.83(13) . .
C7 Fe B4 95.53(17) . .
C10 Fe B4 176.8(3) . .
C6 Fe B4 108.49(15) . .
C8 Fe C11 85.1(2) . .
C3 Fe C11 106.41(16) . .
C9 Fe C11 72.2(3) . .
C2 Fe C11 103.13(16) . .
C7 Fe C11 70.67(18) . .
C10 Fe C11 39.3(2) . .
C6 Fe C11 38.36(16) . .
B4 Fe C11 138.23(17) . .
C8 Fe B6 120.3(2) . .
C3 Fe B6 73.80(15) . .
C9 Fe B6 99.4(2) . .
C2 Fe B6 43.47(14) . .
C7 Fe B6 155.45(18) . .
C10 Fe B6 103.56(18) . .
C6 Fe B6 166.06(16) . .
B4 Fe B6 76.79(16) . .
C11 Fe B6 129.95(17) . .
C8 Fe B5 95.27(18) . .
C3 Fe B5 75.41(13) . .
C9 Fe B5 105.3(2) . .
C2 Fe B5 75.44(12) . .
C7 Fe B5 112.30(16) . .
C10 Fe B5 136.7(2) . .
C6 Fe B5 145.74(15) . .
B4 Fe B5 45.65(15) . .
C11 Fe B5 175.60(16) . .
B6 Fe B5 46.33(14) . .
Cl2 Cl1 C1S 54.7(4) 2_656 .
Cl1 Cl2 C1S 83.2(6) 2_656 2_656
Cl1 Cl2 C1S 134.7(5) 2_656 .
C1S Cl2 C1S 71.9(8) 2_656 .
Cl1 Cl2 Cl2 143.1(5) 2_656 2_656
C1S Cl2 Cl2 61.4(5) 2_656 2_656
C1S Cl2 Cl2 46.1(3) . 2_656
Cl2 C1S Cl1 42.1(3) 2_656 .
Cl2 C1S Cl2 72.4(6) 2_656 .
Cl1 C1S Cl2 113.8(6) . .
Cl2 C1S C1S 61.8(5) 2_656 2_656
Cl1 C1S C1S 96.4(7) . 2_656
Cl2 C1S C1S 46.3(4) . 2_656
C3 C2 C2M 122.1(3) . .
C3 C2 B6 112.5(3) . .
C2M C2 B6 124.9(3) . .
C3 C2 B7 65.4(2) . .
C2M C2 B7 133.9(3) . .
B6 C2 B7 64.3(2) . .
C3 C2 Fe 68.68(17) . .
C2M C2 Fe 134.0(2) . .
B6 C2 Fe 71.28(19) . .
B7 C2 Fe 92.05(17) . .
C2 C2M C2EB 114.6(5) . .
C2 C2M C2EA 109.8(4) . .
C2EB C2M C2EA 100.1(7) . .
C2 C3 C3M 122.7(3) . .
C2 C3 B4 111.9(3) . .
C3M C3 B4 125.0(3) . .
C2 C3 B7 65.6(2) . .
C3M C3 B7 133.9(3) . .
B4 C3 B7 63.8(2) . .
C2 C3 Fe 69.37(17) . .
C3M C3 Fe 133.7(2) . .
B4 C3 Fe 70.43(17) . .
B7 C3 Fe 92.45(19) . .
C3E C3M C3 111.3(4) . .
C7 C6 C11 123.2(4) . .
C7 C6 Fe 69.9(2) . .
C11 C6 Fe 71.7(2) . .
C6 C7 C8 118.8(5) . .
C6 C7 Fe 71.7(2) . .
C8 C7 Fe 68.6(3) . .
C9 C8 C7 120.5(5) . .
C9 C8 Fe 70.3(3) . .
C7 C8 Fe 71.3(2) . .
C8 C9 C10 119.8(4) . .
C8 C9 Fe 69.8(3) . .
C10 C9 Fe 71.1(3) . .
C11 C10 C9 119.0(5) . .
C11 C10 Fe 71.7(2) . .
C9 C10 Fe 68.2(3) . .
C6 C11 C10 118.8(5) . .
C6 C11 Fe 69.9(2) . .
C10 C11 Fe 68.9(3) . .
C19A C18 C23A 122.8(5) . .
C19A C18 C19B 16.2(4) . .
C23A C18 C19B 112.8(5) . .
C19A C18 C23B 114.7(4) . .
C23A C18 C23B 23.3(3) . .
C19B C18 C23B 111.1(4) . .
C19A C18 B5 119.3(4) . .
C23A C18 B5 117.8(4) . .
C19B C18 B5 126.5(4) . .
C23B C18 B5 122.2(4) . .
C18 C19A C20A 118.9(6) . .
C18 C19A C20B 117.7(5) . .
C20A C19A C20B 13.6(4) . .
C20A C19B C20B 17.6(4) . .
C20A C19B C18 119.8(7) . .
C20B C19B C18 126.2(7) . .
C19B C20A C19A 17.0(4) . .
C19B C20A C21 120.6(6) . .
C19A C20A C21 124.4(6) . .
C21 C20B C19B 115.5(6) . .
C21 C20B C19A 112.5(6) . .
C19B C20B C19A 13.0(4) . .
C20B C21 C22B 126.4(5) . .
C20B C21 C20A 17.4(4) . .
C22B C21 C20A 115.5(4) . .
C20B C21 C22A 114.5(5) . .
C22B C21 C22A 24.8(3) . .
C20A C21 C22A 110.8(5) . .
C20B C21 C24 117.7(4) . .
C22B C21 C24 115.7(4) . .
C20A C21 C24 124.5(4) . .
C22A C21 C24 124.7(4) . .
C22B C22A C23B 81.8(11) . .
C22B C22A C23A 106.4(12) . .
C23B C22A C23A 24.6(4) . .
C22B C22A C21 73.7(10) . .
C23B C22A C21 117.6(6) . .
C23A C22A C21 124.9(6) . .
C22A C22B C21 81.4(10) . .
C22A C22B C23B 72.6(10) . .
C21 C22B C23B 117.0(5) . .
C22A C22B C23A 53.4(10) . .
C21 C22B C23A 109.6(5) . .
C23B C22B C23A 19.2(3) . .
C23B C23A C18 91.9(11) . .
C23B C23A C22A 71.5(11) . .
C18 C23A C22A 117.6(6) . .
C23B C23A C22B 51.2(10) . .
C18 C23A C22B 113.5(5) . .
C22A C23A C22B 20.3(4) . .
C23A C23B C22A 83.9(11) . .
C23A C23B C22B 109.5(12) . .
C22A C23B C22B 25.6(4) . .
C23A C23B C18 64.8(10) . .
C22A C23B C18 112.6(6) . .
C22B C23B C18 123.7(5) . .
C25A C24 C29A 125.5(5) . .
C25A C24 C29B 111.7(4) . .
C29A C24 C29B 27.9(3) . .
C25A C24 C21 116.5(4) . .
C29A C24 C21 118.0(4) . .
C29B C24 C21 124.5(4) . .
C25A C24 C25B 25.0(3) . .
C29A C24 C25B 112.3(4) . .
C29B C24 C25B 110.6(4) . .
C21 C24 C25B 124.7(4) . .
C25B C25A C24 91.5(9) . .
C25B C25A C29B 71.2(9) . 2_656
C24 C25A C29B 117.7(5) . 2_656
C25B C25A C29A 48.6(8) . 2_656
C24 C25A C29A 112.0(5) . 2_656
C29B C25A C29A 22.6(3) 2_656 2_656
C25A C25B C29B 82.1(9) . 2_656
C25A C25B C29A 111.5(10) . 2_656
C29B C25B C29A 29.4(3) 2_656 2_656
C25A C25B C24 63.5(8) . .
C29B C25B C24 111.5(5) 2_656 .
C29A C25B C24 124.1(6) 2_656 .
C29B C29A C25B 70.3(8) . 2_656
C29B C29A C24 81.7(8) . .
C25B C29A C24 116.7(6) 2_656 .
C29B C29A C25A 50.4(7) . 2_656
C25B C29A C25A 19.9(3) 2_656 2_656
C24 C29A C25A 108.2(5) . 2_656
C29A C29B C25B 80.2(8) . 2_656
C29A C29B C25A 106.9(9) . 2_656
C25B C29B C25A 26.7(3) 2_656 2_656
C29A C29B C24 70.4(8) . .
C25B C29B C24 116.1(5) 2_656 .
C25A C29B C24 125.1(5) 2_656 .
C3 B4 B5 106.6(3) . .
C3 B4 B7 64.0(2) . .
B5 B4 B7 61.7(2) . .
C3 B4 Fe 65.71(16) . .
B5 B4 Fe 69.06(17) . .
B7 B4 Fe 90.3(2) . .
C18 B5 B4 128.9(3) . .
C18 B5 B6 127.1(3) . .
B4 B5 B6 103.7(3) . .
C18 B5 B7 134.9(3) . .
B4 B5 B7 62.0(2) . .
B6 B5 B7 61.9(2) . .
C18 B5 Fe 136.6(2) . .
B4 B5 Fe 65.29(17) . .
B6 B5 Fe 65.87(17) . .
B7 B5 Fe 88.46(19) . .
C2 B6 B5 105.3(3) . .
C2 B6 B7 63.7(2) . .
B5 B6 B7 60.8(2) . .
C2 B6 Fe 65.25(18) . .
B5 B6 Fe 67.79(18) . .
B7 B6 Fe 89.0(2) . .
B5 B7 B4 56.3(2) . .
B5 B7 C3 93.9(2) . .
B4 B7 C3 52.16(19) . .
B5 B7 C2 94.1(2) . .
B4 B7 C2 90.1(2) . .
C3 B7 C2 48.94(17) . .
B5 B7 B6 57.3(2) . .
B4 B7 B6 96.3(2) . .
C3 B7 B6 90.2(2) . .
C2 B7 B6 51.9(2) . .

loop_
_geom_bond_atom_site_label_1
_geom_bond_atom_site_label_2
_geom_bond_distance
_geom_bond_site_symmetry_2
Fe C8 2.035(4) .
Fe C3 2.036(3) .
Fe C9 2.042(4) .
Fe C2 2.045(3) .
Fe C7 2.070(4) .
Fe C10 2.080(4) .
Fe C6 2.094(3) .
Fe B4 2.104(3) .
Fe C11 2.117(4) .
Fe B6 2.133(4) .
Fe B5 2.163(4) .
Cl1 Cl2 1.165(5) 2_656
Cl1 C1S 1.726(9) .
Cl2 Cl1 1.165(5) 2_656
Cl2 C1S 1.418(10) 2_656
Cl2 C1S 1.728(11) .
Cl2 Cl2 1.876(9) 2_656
C1S Cl2 1.418(10) 2_656
C1S C1S 1.86(2) 2_656
C2 C3 1.461(4) .
C2 C2M 1.519(4) .
C2 B6 1.549(5) .
C2 B7 1.765(4) .
C2EA C2M 1.546(11) .
C2EB C2M 1.525(9) .
C3 C3M 1.518(5) .
C3 B4 1.547(5) .
C3 B7 1.762(5) .
C3E C3M 1.517(7) .
C6 C7 1.370(6) .
C6 C11 1.384(6) .
C7 C8 1.408(8) .
C8 C9 1.389(10) .
C9 C10 1.433(11) .
C10 C11 1.413(8) .
C18 C19A 1.351(7) .
C18 C23A 1.351(8) .
C18 C19B 1.468(9) .
C18 C23B 1.493(7) .
C18 B5 1.568(5) .
C19A C20A 1.397(10) .
C19A C20B 1.635(11) .
C19B C20A 1.265(10) .
C19B C20B 1.402(11) .
C20A C21 1.433(7) .
C20B C21 1.371(8) .
C21 C22B 1.393(7) .
C21 C22A 1.435(8) .
C21 C24 1.479(5) .
C22A C22B 0.610(8) .
C22A C23B 1.348(10) .
C22A C23A 1.413(10) .
C22B C23B 1.398(9) .
C22B C23A 1.690(10) .
C23A C23B 0.591(8) .
C24 C25A 1.329(6) .
C24 C29A 1.389(7) .
C24 C29B 1.459(7) .
C24 C25B 1.484(7) .
C25A C25B 0.628(7) .
C25A C29B 1.383(8) 2_656
C25A C29A 1.716(9) 2_656
C25B C29B 1.321(8) 2_656
C25B C29A 1.383(9) 2_656
C29A C29B 0.690(7) .
C29A C25B 1.383(9) 2_656
C29A C25A 1.716(9) 2_656
C29B C25B 1.321(8) 2_656
C29B C25A 1.383(8) 2_656
B4 B5 1.656(5) .
B4 B7 1.758(6) .
B5 B6 1.690(5) .
B5 B7 1.754(5) .
B6 B7 1.773(6) .
